data_2239576
loop_
_publ_author_name
'Yamuna, Thammarse S.'
'Kaur, Manpreet'
'Jasinski, Jerry P.'
'Yathirajan, H.S.'

_publ_section_title
;
 Pyrimethaminium 2-{[4-(trifluoromethyl)phenyl]sulfanyl}benzoate dimethyl
 sulfoxide monosolvate
;
_journal_coeditor_code HB7223
_journal_issue 6
_journal_name_full 'Acta Crystallographica Section E'
_journal_page_first o683
_journal_page_last o684
_journal_paper_doi 10.1107/S1600536814010411
_journal_volume 70
_journal_year 2014
_chemical_formula_iupac 'C12 H14 Cl N4 +, C14 H8 F3 O2 S -, C2 H6 O S'
_chemical_formula_moiety 'C12 H14 Cl N4 +, C14 H8 F3 O2 S -, C2 H6 O S'
_chemical_formula_sum 'C28 H28 Cl F3 N4 O3 S2'
_chemical_formula_weight 625.11
_chemical_name_common
;
Pyrimethaminium  2-{[4-(trifluoromethyl)phenyl]sulfanyl}benzoate
dimethyl sulfoxide monosolvate
;
_chemical_name_systematic
;
2,4-Diamino-5-(4-chlorophenyl)-6-ethylpyrimidin-1-ium
2-{[4-(trifluoromethyl)phenyl]sulfanyl}benzoate
dimethyl sulfoxide monosolvate
;
_space_group_crystal_system monoclinic
_space_group_IT_number 14
_space_group_name_Hall '-P 2ybc'
_space_group_name_H-M_alt 'P 1 21/c 1'
_symmetry_space_group_name_Hall '-P 2ybc'
_symmetry_space_group_name_H-M 'P 1 21/c 1'
_atom_sites_solution_hydrogens geom
_atom_sites_solution_primary direct
_audit_creation_method
;
  Olex2 1.2
  (compiled Apr 23 2013 17:54:37, GUI svn.r4466)
;
_cell_angle_alpha 90
_cell_angle_beta 114.014(3)
_cell_angle_gamma 90
_cell_formula_units_Z 4
_cell_length_a 12.7422(3)
_cell_length_b 22.2773(3)
_cell_length_c 11.1761(3)
_cell_measurement_reflns_used 8424
_cell_measurement_temperature 173(2)
_cell_measurement_theta_max 71.5350
_cell_measurement_theta_min 3.9790
_cell_volume 2897.88(13)
_computing_cell_refinement 'CrysAlis PRO (Agilent, 2012)'
_computing_data_collection 'CrysAlis PRO (Agilent, 2012)'
_computing_data_reduction 'CrysAlis RED (Agilent, 2012)'
_computing_molecular_graphics 'OLEX2 (Dolomanov <i>et al.</i>, 2009)'
_computing_publication_material 'OLEX2 (Dolomanov <i>et al.</i>, 2009)'
_computing_structure_refinement 'SHELXL2012 (Sheldrick, 2008)'
_computing_structure_solution 'SUPERFLIP (Palatinus & Chapuis, 2007)'
_diffrn_ambient_temperature 173(2)
_diffrn_detector_area_resol_mean 16.0416
_diffrn_measured_fraction_theta_full 0.999
_diffrn_measured_fraction_theta_max 0.987
_diffrn_measurement_device_type 'Agilent Eos Gemini'
_diffrn_measurement_method '\w scans'
_diffrn_radiation_type CuK\a
_diffrn_radiation_wavelength 1.54184
_diffrn_reflns_av_R_equivalents 0.0462
_diffrn_reflns_limit_h_max 15
_diffrn_reflns_limit_h_min -15
_diffrn_reflns_limit_k_max 27
_diffrn_reflns_limit_k_min -27
_diffrn_reflns_limit_l_max 13
_diffrn_reflns_limit_l_min -8
_diffrn_reflns_number 19462
_diffrn_reflns_theta_full 67.500
_diffrn_reflns_theta_max 71.383
_diffrn_reflns_theta_min 3.798
_exptl_absorpt_coefficient_mu 3.011
_exptl_absorpt_correction_T_max 1.00000
_exptl_absorpt_correction_T_min 0.37394
_exptl_absorpt_correction_type multi-scan
_exptl_absorpt_process_details '(CrysAlis RED; Agilent, 2012)'
_exptl_crystal_colour colourless
_exptl_crystal_density_diffrn 1.433
_exptl_crystal_description irregular
_exptl_crystal_F_000 1296
_exptl_crystal_size_max 0.36
_exptl_crystal_size_mid 0.18
_exptl_crystal_size_min 0.06
_refine_diff_density_max 0.717
_refine_diff_density_min -0.407
_refine_ls_extinction_coef 0.00062(19)
_refine_ls_extinction_expression Fc^*^=kFc[1+0.001xFc^2^\l^3^/sin(2\q)]^-1/4^
_refine_ls_extinction_method 'SHELXL2012 (Sheldrick, 2008)'
_refine_ls_goodness_of_fit_ref 1.024
_refine_ls_hydrogen_treatment constr
_refine_ls_matrix_type full
_refine_ls_number_parameters 389
_refine_ls_number_reflns 5571
_refine_ls_number_restraints 54
_refine_ls_restrained_S_all 1.022
_refine_ls_R_factor_all 0.0542
_refine_ls_R_factor_gt 0.0486
_refine_ls_shift/su_max 0.000
_refine_ls_shift/su_mean 0.000
_refine_ls_structure_factor_coef Fsqd
_refine_ls_weighting_details
;
 w=1/[\s^2^(Fo^2^)+(0.0872P)^2^+1.2456P]
 where P=(Fo^2^+2Fc^2^)/3
;
_refine_ls_weighting_scheme calc
_refine_ls_wR_factor_gt 0.1318
_refine_ls_wR_factor_ref 0.1382
_reflns_number_gt 4889
_reflns_number_total 5571
_reflns_threshold_expression I>2\s(I)
_cod_data_source_file hb7223sup1.cif
_cod_data_source_block I
_cod_original_cell_volume 2897.88(12)
_cod_database_code 2239576
_cod_database_fobs_code 2239576
_shelx_space_group_comment
;
The symmetry employed for this shelxl refinement is uniquely defined
by the following loop, which should always be used as a source of
symmetry information in preference to the above space-group names.
They are only intended as comments.
;

loop_
_space_group_symop_operation_xyz
'x, y, z'
'-x, y+1/2, -z+1/2'
'-x, -y, -z'
'x, -y-1/2, z-1/2'

loop_
_atom_site_type_symbol
_atom_site_label
_atom_site_fract_x
_atom_site_fract_y
_atom_site_fract_z
_atom_site_U_iso_or_equiv
_atom_site_adp_type
_atom_site_calc_flag
_atom_site_occupancy
_atom_site_disorder_assembly
_atom_site_disorder_group
S S1 0.59857(4) 0.47670(2) 0.25721(5) 0.02905(16) Uani d 1 . .
F F1 0.88133(16) 0.63579(7) -0.0149(2) 0.0652(5) Uani d 1 . .
F F2 0.85792(17) 0.55628(11) -0.13276(16) 0.0758(6) Uani d 1 . .
F F3 1.00185(12) 0.56365(7) 0.05033(16) 0.0488(4) Uani d 1 . .
O O1 0.45576(13) 0.44517(6) 0.36254(16) 0.0343(3) Uani d 1 . .
O O2 0.40640(15) 0.35336(7) 0.40052(19) 0.0431(4) Uani d 1 . .
C C13 0.45497(17) 0.38898(9) 0.3526(2) 0.0304(4) Uani d 1 . .
C C14 0.51534(17) 0.36331(9) 0.2722(2) 0.0311(4) Uani d 1 . .
C C14A 0.8891(2) 0.57575(11) -0.0105(2) 0.0410(5) Uani d 1 . .
C C15 0.57766(16) 0.39873(9) 0.2191(2) 0.0280(4) Uani d 1 . .
C C16 0.61951(18) 0.37158(10) 0.1337(2) 0.0356(5) Uani d 1 . .
H H16 0.6614 0.3949 0.0969 0.043 Uiso calc 1 . .
C C17 0.6006(2) 0.31154(12) 0.1027(3) 0.0504(7) Uani d 1 . .
H H17 0.6282 0.2942 0.0434 0.060 Uiso calc 1 . .
C C18 0.5418(2) 0.27616(11) 0.1570(4) 0.0593(8) Uani d 1 . .
H H18 0.5297 0.2346 0.1365 0.071 Uiso calc 1 . .
C C19 0.5010(2) 0.30267(11) 0.2418(3) 0.0466(6) Uani d 1 . .
H H19 0.4618 0.2785 0.2806 0.056 Uiso calc 1 . .
C C20 0.68608(17) 0.49999(9) 0.17504(19) 0.0277(4) Uani d 1 . .
C C21 0.63817(18) 0.53953(10) 0.0700(2) 0.0332(4) Uani d 1 . .
H H21 0.5591 0.5497 0.0388 0.040 Uiso calc 1 . .
C C22 0.7044(2) 0.56394(10) 0.0109(2) 0.0373(5) Uani d 1 . .
H H22 0.6714 0.5911 -0.0602 0.045 Uiso calc 1 . .
C C23 0.81971(19) 0.54862(9) 0.0557(2) 0.0314(4) Uani d 1 . .
C C24 0.86825(18) 0.50883(10) 0.1591(2) 0.0330(4) Uani d 1 . .
H H24 0.9469 0.4979 0.1886 0.040 Uiso calc 1 . .
C C25 0.80155(18) 0.48508(10) 0.2193(2) 0.0316(4) Uani d 1 . .
H H25 0.8350 0.4584 0.2912 0.038 Uiso calc 1 . .
Cl Cl1 0.08126(6) 0.85545(2) 0.33795(7) 0.0507(2) Uani d 1 . .
N N1 0.28497(13) 0.50285(7) 0.39467(15) 0.0239(3) Uani d 1 . .
H H1 0.3410 0.4845 0.3824 0.029 Uiso calc 1 . .
N N2 0.12544(14) 0.49511(7) 0.44931(16) 0.0257(3) Uani d 1 . .
N N3 0.22872(16) 0.41131(8) 0.44299(19) 0.0341(4) Uani d 1 . .
H H3A 0.1826 0.3888 0.4650 0.041 Uiso calc 1 . .
H H3B 0.2859 0.3947 0.4300 0.041 Uiso calc 1 . .
N N4 0.02748(15) 0.57911(8) 0.45960(18) 0.0303(4) Uani d 1 . .
H H4A -0.0176 0.5560 0.4819 0.036 Uiso calc 1 . .
H H4B 0.0160 0.6181 0.4525 0.036 Uiso calc 1 . .
C C1 0.21210(16) 0.47019(8) 0.42950(18) 0.0243(4) Uani d 1 . .
C C2 0.11292(16) 0.55510(8) 0.43659(18) 0.0243(4) Uani d 1 . .
C C3 0.18716(16) 0.59204(8) 0.39895(18) 0.0241(4) Uani d 1 . .
C C4 0.27322(16) 0.56345(8) 0.37826(17) 0.0234(4) Uani d 1 . .
C C5 0.35677(18) 0.59368(9) 0.3344(2) 0.0288(4) Uani d 1 . .
H H5A 0.4349 0.5780 0.3865 0.035 Uiso calc 1 . .
H H5B 0.3572 0.6373 0.3514 0.035 Uiso calc 1 . .
C C6 0.3271(2) 0.58358(11) 0.1887(2) 0.0398(5) Uani d 1 . .
H H6A 0.3299 0.5405 0.1721 0.060 Uiso calc 1 . .
H H6B 0.3827 0.6049 0.1641 0.060 Uiso calc 1 . .
H H6C 0.2497 0.5989 0.1367 0.060 Uiso calc 1 . .
C C7 0.16593(16) 0.65788(8) 0.38331(19) 0.0248(4) Uani d 1 . .
C C8 0.19577(19) 0.69472(9) 0.4931(2) 0.0311(4) Uani d 1 . .
H H8 0.2334 0.6780 0.5782 0.037 Uiso calc 1 . .
C C9 0.1710(2) 0.75557(9) 0.4791(2) 0.0350(5) Uani d 1 . .
H H9 0.1923 0.7806 0.5541 0.042 Uiso calc 1 . .
C C10 0.11506(18) 0.77934(9) 0.3554(2) 0.0326(5) Uani d 1 . .
C C11 0.08432(19) 0.74404(10) 0.2442(2) 0.0338(5) Uani d 1 . .
H H11 0.0462 0.7610 0.1593 0.041 Uiso calc 1 . .
C C12 0.11064(18) 0.68325(9) 0.2598(2) 0.0297(4) Uani d 1 . .
H H12 0.0904 0.6585 0.1845 0.036 Uiso calc 1 . .
S S1SA 0.77732(6) 0.71883(3) 0.36675(8) 0.0390(2) Uani d 0.7487(13) A 1
O O1SA 0.8835(4) 0.68442(14) 0.4534(4) 0.0415(8) Uani d 0.7487(13) A 1
C C1SA 0.6760(7) 0.6652(8) 0.2710(19) 0.0757(14) Uani d 0.7487(13) A 1
H H1SA 0.6414 0.6455 0.3246 0.114 Uiso calc 0.7487(13) A 1
H H1SB 0.7144 0.6351 0.2389 0.114 Uiso calc 0.7487(13) A 1
H H1SC 0.6159 0.6852 0.1965 0.114 Uiso calc 0.7487(13) A 1
C C2SA 0.8085(6) 0.7538(3) 0.2407(7) 0.0677(16) Uani d 0.7487(13) A 1
H H2SA 0.8725 0.7819 0.2803 0.102 Uiso calc 0.7487(13) A 1
H H2SB 0.7405 0.7755 0.1809 0.102 Uiso calc 0.7487(13) A 1
H H2SC 0.8297 0.7230 0.1919 0.102 Uiso calc 0.7487(13) A 1
S S1SB 0.80800(19) 0.68308(10) 0.2873(2) 0.0390(2) Uani d 0.2513(13) A 2
O O1SB 0.8765(16) 0.6714(6) 0.4284(13) 0.0415(8) Uani d 0.2513(13) A 2
C C1SB 0.664(2) 0.667(3) 0.260(6) 0.0757(14) Uani d 0.2513(13) A 2
H H1SD 0.6569 0.6245 0.2787 0.114 Uiso calc 0.2513(13) A 2
H H1SE 0.6132 0.6754 0.1683 0.114 Uiso calc 0.2513(13) A 2
H H1SF 0.6409 0.6919 0.3175 0.114 Uiso calc 0.2513(13) A 2
C C2SB 0.794(2) 0.7625(7) 0.270(3) 0.0677(16) Uani d 0.2513(13) A 2
H H2SD 0.8687 0.7799 0.2820 0.102 Uiso calc 0.2513(13) A 2
H H2SE 0.7697 0.7788 0.3355 0.102 Uiso calc 0.2513(13) A 2
H H2SF 0.7372 0.7723 0.1819 0.102 Uiso calc 0.2513(13) A 2

loop_
_atom_site_aniso_label
_atom_site_aniso_U_11
_atom_site_aniso_U_22
_atom_site_aniso_U_33
_atom_site_aniso_U_12
_atom_site_aniso_U_13
_atom_site_aniso_U_23
S1 0.0340(3) 0.0260(3) 0.0308(3) 0.00097(17) 0.0168(2) -0.00265(17)
F1 0.0647(11) 0.0439(9) 0.0959(14) -0.0030(7) 0.0418(10) 0.0216(8)
F2 0.0761(12) 0.1208(17) 0.0363(9) -0.0481(12) 0.0287(8) -0.0166(9)
F3 0.0403(8) 0.0504(8) 0.0605(9) -0.0097(6) 0.0254(7) -0.0024(7)
O1 0.0374(8) 0.0294(7) 0.0446(9) 0.0013(6) 0.0254(7) -0.0030(6)
O2 0.0435(9) 0.0340(8) 0.0627(11) -0.0035(7) 0.0327(8) 0.0002(7)
C13 0.0246(9) 0.0316(10) 0.0342(10) 0.0011(8) 0.0113(8) -0.0016(8)
C14 0.0214(9) 0.0295(10) 0.0404(11) 0.0033(7) 0.0104(8) -0.0022(8)
C14A 0.0433(13) 0.0408(12) 0.0387(12) -0.0119(10) 0.0165(10) -0.0029(9)
C15 0.0216(9) 0.0274(9) 0.0315(10) 0.0038(7) 0.0070(8) -0.0039(7)
C16 0.0268(10) 0.0390(11) 0.0427(12) 0.0001(8) 0.0158(9) -0.0111(9)
C17 0.0368(12) 0.0470(14) 0.0759(18) -0.0015(10) 0.0316(13) -0.0260(13)
C18 0.0477(14) 0.0316(12) 0.113(3) -0.0061(11) 0.0467(16) -0.0258(14)
C19 0.0344(12) 0.0321(11) 0.0814(19) -0.0024(9) 0.0319(12) -0.0079(11)
C20 0.0308(10) 0.0260(9) 0.0264(10) -0.0011(7) 0.0117(8) -0.0030(7)
C21 0.0288(10) 0.0332(10) 0.0326(11) 0.0002(8) 0.0074(8) 0.0022(8)
C22 0.0373(12) 0.0365(11) 0.0302(11) -0.0028(9) 0.0057(9) 0.0069(8)
C23 0.0346(11) 0.0302(10) 0.0272(10) -0.0089(8) 0.0105(8) -0.0066(8)
C24 0.0284(10) 0.0376(11) 0.0312(10) 0.0006(8) 0.0102(8) -0.0032(8)
C25 0.0330(11) 0.0343(10) 0.0259(10) 0.0050(8) 0.0104(8) 0.0032(8)
Cl1 0.0609(4) 0.0217(3) 0.0834(5) 0.0048(2) 0.0435(4) -0.0001(2)
N1 0.0252(8) 0.0232(8) 0.0268(8) -0.0005(6) 0.0143(6) -0.0013(6)
N2 0.0249(8) 0.0244(8) 0.0302(8) -0.0024(6) 0.0138(7) 0.0021(6)
N3 0.0383(10) 0.0228(8) 0.0514(11) 0.0008(7) 0.0289(9) 0.0049(7)
N4 0.0288(8) 0.0240(8) 0.0451(10) 0.0000(6) 0.0222(8) 0.0037(7)
C1 0.0251(9) 0.0238(9) 0.0241(9) -0.0021(7) 0.0101(7) -0.0006(7)
C2 0.0241(9) 0.0252(9) 0.0234(9) -0.0029(7) 0.0096(7) 0.0004(7)
C3 0.0259(9) 0.0243(9) 0.0228(9) -0.0029(7) 0.0105(7) 0.0002(7)
C4 0.0253(9) 0.0252(9) 0.0208(9) -0.0046(7) 0.0105(7) -0.0023(6)
C5 0.0305(10) 0.0272(9) 0.0349(11) -0.0057(7) 0.0197(9) -0.0018(7)
C6 0.0437(13) 0.0488(13) 0.0344(12) -0.0031(10) 0.0235(10) 0.0052(9)
C7 0.0244(9) 0.0228(9) 0.0323(10) -0.0036(7) 0.0167(8) -0.0012(7)
C8 0.0369(11) 0.0303(10) 0.0302(10) -0.0063(8) 0.0177(9) -0.0022(8)
C9 0.0453(12) 0.0272(10) 0.0418(12) -0.0095(9) 0.0272(10) -0.0111(8)
C10 0.0351(11) 0.0208(9) 0.0528(13) -0.0014(8) 0.0289(10) -0.0015(8)
C11 0.0378(11) 0.0279(10) 0.0385(11) 0.0044(8) 0.0185(9) 0.0061(8)
C12 0.0361(11) 0.0249(9) 0.0302(10) -0.0002(8) 0.0155(8) -0.0032(7)
S1SA 0.0363(4) 0.0300(3) 0.0499(4) 0.0043(3) 0.0168(3) 0.0011(3)
O1SA 0.0374(12) 0.0271(19) 0.0538(19) 0.0023(15) 0.0121(14) 0.0044(13)
C1SA 0.067(3) 0.0428(19) 0.078(4) -0.012(2) -0.011(3) -0.003(2)
C2SA 0.063(3) 0.073(3) 0.080(4) 0.018(2) 0.041(2) 0.033(3)
S1SB 0.0363(4) 0.0300(3) 0.0499(4) 0.0043(3) 0.0168(3) 0.0011(3)
O1SB 0.0374(12) 0.0271(19) 0.0538(19) 0.0023(15) 0.0121(14) 0.0044(13)
C1SB 0.067(3) 0.0428(19) 0.078(4) -0.012(2) -0.011(3) -0.003(2)
C2SB 0.063(3) 0.073(3) 0.080(4) 0.018(2) 0.041(2) 0.033(3)

loop_
_atom_type_symbol
_atom_type_description
_atom_type_scat_dispersion_real
_atom_type_scat_dispersion_imag
_atom_type_scat_source
C C 0.0181 0.0091 'International Tables Vol C Tables 4.2.6.8 and 6.1.1.4'
H H 0.0000 0.0000 'International Tables Vol C Tables 4.2.6.8 and 6.1.1.4'
N N 0.0311 0.0180 'International Tables Vol C Tables 4.2.6.8 and 6.1.1.4'
O O 0.0492 0.0322 'International Tables Vol C Tables 4.2.6.8 and 6.1.1.4'
F F 0.0727 0.0534 'International Tables Vol C Tables 4.2.6.8 and 6.1.1.4'
S S 0.3331 0.5567 'International Tables Vol C Tables 4.2.6.8 and 6.1.1.4'
Cl Cl 0.3639 0.7018 'International Tables Vol C Tables 4.2.6.8 and 6.1.1.4'

loop_
_geom_angle_atom_site_label_1
_geom_angle_atom_site_label_2
_geom_angle_atom_site_label_3
_geom_angle
C15 S1 C20 102.95(9)
O1 C13 C14 116.17(18)
O2 C13 O1 125.6(2)
O2 C13 C14 118.25(19)
C15 C14 C13 123.22(18)
C19 C14 C13 117.7(2)
C19 C14 C15 118.9(2)
F1 C14A F3 105.48(19)
F1 C14A C23 111.9(2)
F2 C14A F1 107.5(2)
F2 C14A F3 105.4(2)
F2 C14A C23 112.77(19)
F3 C14A C23 113.3(2)
C14 C15 S1 119.98(15)
C16 C15 S1 121.39(17)
C16 C15 C14 118.62(19)
C15 C16 H16 119.6
C17 C16 C15 120.9(2)
C17 C16 H16 119.6
C16 C17 H17 119.6
C16 C17 C18 120.8(2)
C18 C17 H17 119.6
C17 C18 H18 120.7
C19 C18 C17 118.5(2)
C19 C18 H18 120.7
C14 C19 H19 118.9
C18 C19 C14 122.2(2)
C18 C19 H19 118.9
C21 C20 S1 117.75(16)
C25 C20 S1 122.71(16)
C25 C20 C21 119.23(19)
C20 C21 H21 119.7
C22 C21 C20 120.6(2)
C22 C21 H21 119.7
C21 C22 H22 120.2
C21 C22 C23 119.7(2)
C23 C22 H22 120.2
C22 C23 C14A 118.4(2)
C24 C23 C14A 121.3(2)
C24 C23 C22 120.3(2)
C23 C24 H24 120.2
C25 C24 C23 119.7(2)
C25 C24 H24 120.2
C20 C25 H25 119.8
C24 C25 C20 120.43(19)
C24 C25 H25 119.8
C1 N1 H1 119.3
C1 N1 C4 121.32(16)
C4 N1 H1 119.3
C1 N2 C2 117.81(16)
H3A N3 H3B 120.0
C1 N3 H3A 120.0
C1 N3 H3B 120.0
H4A N4 H4B 120.0
C2 N4 H4A 120.0
C2 N4 H4B 120.0
N2 C1 N1 122.34(17)
N3 C1 N1 117.82(17)
N3 C1 N2 119.84(17)
N2 C2 C3 122.31(17)
N4 C2 N2 116.76(17)
N4 C2 C3 120.92(17)
C2 C3 C7 119.20(17)
C4 C3 C2 116.79(17)
C4 C3 C7 124.00(17)
N1 C4 C3 119.40(17)
N1 C4 C5 115.78(17)
C3 C4 C5 124.80(17)
C4 C5 H5A 109.1
C4 C5 H5B 109.1
C4 C5 C6 112.35(16)
H5A C5 H5B 107.9
C6 C5 H5A 109.1
C6 C5 H5B 109.1
C5 C6 H6A 109.5
C5 C6 H6B 109.5
C5 C6 H6C 109.5
H6A C6 H6B 109.5
H6A C6 H6C 109.5
H6B C6 H6C 109.5
C8 C7 C3 120.35(18)
C12 C7 C3 120.80(17)
C12 C7 C8 118.76(18)
C7 C8 H8 119.7
C9 C8 C7 120.6(2)
C9 C8 H8 119.7
C8 C9 H9 120.3
C10 C9 C8 119.33(19)
C10 C9 H9 120.3
C9 C10 Cl1 119.36(17)
C9 C10 C11 121.61(19)
C11 C10 Cl1 119.03(18)
C10 C11 H11 120.8
C10 C11 C12 118.3(2)
C12 C11 H11 120.8
C7 C12 C11 121.40(19)
C7 C12 H12 119.3
C11 C12 H12 119.3
O1SA S1SA C1SA 106.8(5)
O1SA S1SA C2SA 107.3(3)
C1SA S1SA C2SA 99.2(7)
S1SA C1SA H1SA 109.5
S1SA C1SA H1SB 109.5
S1SA C1SA H1SC 109.5
H1SA C1SA H1SB 109.5
H1SA C1SA H1SC 109.5
H1SB C1SA H1SC 109.5
S1SA C2SA H2SA 109.5
S1SA C2SA H2SB 109.5
S1SA C2SA H2SC 109.5
H2SA C2SA H2SB 109.5
H2SA C2SA H2SC 109.5
H2SB C2SA H2SC 109.5
O1SB S1SB C1SB 105.6(19)
O1SB S1SB C2SB 106.3(10)
C1SB S1SB C2SB 97.8(18)
S1SB C1SB H1SD 109.5
S1SB C1SB H1SE 109.5
S1SB C1SB H1SF 109.5
H1SD C1SB H1SE 109.5
H1SD C1SB H1SF 109.5
H1SE C1SB H1SF 109.5
S1SB C2SB H2SD 109.5
S1SB C2SB H2SE 109.5
S1SB C2SB H2SF 109.5
H2SD C2SB H2SE 109.5
H2SD C2SB H2SF 109.5
H2SE C2SB H2SF 109.5

loop_
_geom_bond_atom_site_label_1
_geom_bond_atom_site_label_2
_geom_bond_distance
S1 C15 1.782(2)
S1 C20 1.786(2)
F1 C14A 1.341(3)
F2 C14A 1.331(3)
F3 C14A 1.343(3)
O1 C13 1.256(3)
O2 C13 1.252(3)
C13 C14 1.514(3)
C14 C15 1.410(3)
C14 C19 1.387(3)
C14A C23 1.492(3)
C15 C16 1.405(3)
C16 H16 0.9500
C16 C17 1.378(3)
C17 H17 0.9500
C17 C18 1.386(4)
C18 H18 0.9500
C18 C19 1.385(4)
C19 H19 0.9500
C20 C21 1.394(3)
C20 C25 1.388(3)
C21 H21 0.9500
C21 C22 1.378(3)
C22 H22 0.9500
C22 C23 1.388(3)
C23 C24 1.387(3)
C24 H24 0.9500
C24 C25 1.385(3)
C25 H25 0.9500
Cl1 C10 1.741(2)
N1 H1 0.8800
N1 C1 1.356(2)
N1 C4 1.362(2)
N2 C1 1.332(3)
N2 C2 1.347(2)
N3 H3A 0.8800
N3 H3B 0.8800
N3 C1 1.327(3)
N4 H4A 0.8800
N4 H4B 0.8800
N4 C2 1.329(3)
C2 C3 1.440(3)
C3 C4 1.367(3)
C3 C7 1.489(3)
C4 C5 1.501(3)
C5 H5A 0.9900
C5 H5B 0.9900
C5 C6 1.531(3)
C6 H6A 0.9800
C6 H6B 0.9800
C6 H6C 0.9800
C7 C8 1.394(3)
C7 C12 1.389(3)
C8 H8 0.9500
C8 C9 1.386(3)
C9 H9 0.9500
C9 C10 1.378(3)
C10 C11 1.386(3)
C11 H11 0.9500
C11 C12 1.389(3)
C12 H12 0.9500
S1SA O1SA 1.513(4)
S1SA C1SA 1.765(14)
S1SA C2SA 1.791(5)
C1SA H1SA 0.9800
C1SA H1SB 0.9800
C1SA H1SC 0.9800
C2SA H2SA 0.9800
C2SA H2SB 0.9800
C2SA H2SC 0.9800
S1SB O1SB 1.482(13)
S1SB C1SB 1.78(2)
S1SB C2SB 1.780(15)
C1SB H1SD 0.9800
C1SB H1SE 0.9800
C1SB H1SF 0.9800
C2SB H2SD 0.9800
C2SB H2SE 0.9800
C2SB H2SF 0.9800

loop_
_geom_hbond_atom_site_label_D
_geom_hbond_atom_site_label_H
_geom_hbond_atom_site_label_A
_geom_hbond_site_symmetry_A
_geom_hbond_distance_DH
_geom_hbond_distance_HA
_geom_hbond_distance_DA
_geom_hbond_angle_DHA
N1 H1 O1 . 0.88 1.79 2.674(2) 178
N3 H3A O1SA 3_666 0.88 2.20 3.046(6) 162
N3 H3A O1SB 3_666 0.88 2.13 2.97(2) 161
N3 H3B O2 . 0.88 1.93 2.809(2) 176
N4 H4A N2 3_566 0.88 2.15 3.030(2) 175
N4 H4B O1SA 1_455 0.88 2.25 2.962(4) 138
N4 H4B O1SB 1_455 0.88 2.06 2.740(16) 133
C12 H12 F3 1_455 0.95 2.57 3.444(2) 153
C2SA H2SB O2 2_655 0.98 2.44 3.376(6) 160
C2SB H2SE F1 4_576 0.98 2.55 3.16(3) 120
C2SB H2SF O2 2_655 0.98 2.47 3.21(2) 132

loop_
_geom_torsion_atom_site_label_1
_geom_torsion_atom_site_label_2
_geom_torsion_atom_site_label_3
_geom_torsion_atom_site_label_4
_geom_torsion
S1 C15 C16 C17 -178.56(19)
S1 C20 C21 C22 173.43(17)
S1 C20 C25 C24 -173.98(16)
F1 C14A C23 C22 53.3(3)
F1 C14A C23 C24 -126.9(2)
F2 C14A C23 C22 -68.0(3)
F2 C14A C23 C24 111.8(3)
F3 C14A C23 C22 172.42(19)
F3 C14A C23 C24 -7.8(3)
O1 C13 C14 C15 5.1(3)
O1 C13 C14 C19 -170.1(2)
O2 C13 C14 C15 -176.7(2)
O2 C13 C14 C19 8.1(3)
C13 C14 C15 S1 5.4(3)
C13 C14 C15 C16 -172.93(19)
C13 C14 C19 C18 172.7(2)
C14 C15 C16 C17 -0.3(3)
C14A C23 C24 C25 179.2(2)
C15 S1 C20 C21 113.10(17)
C15 S1 C20 C25 -73.32(19)
C15 C14 C19 C18 -2.6(4)
C15 C16 C17 C18 -1.3(4)
C16 C17 C18 C19 0.9(5)
C17 C18 C19 C14 1.1(5)
C19 C14 C15 S1 -179.52(18)
C19 C14 C15 C16 2.2(3)
C20 S1 C15 C14 177.34(16)
C20 S1 C15 C16 -4.38(19)
C20 C21 C22 C23 0.5(3)
C21 C20 C25 C24 -0.5(3)
C21 C22 C23 C14A 179.9(2)
C21 C22 C23 C24 0.2(3)
C22 C23 C24 C25 -1.0(3)
C23 C24 C25 C20 1.2(3)
C25 C20 C21 C22 -0.4(3)
Cl1 C10 C11 C12 -179.21(16)
N1 C4 C5 C6 76.0(2)
N2 C2 C3 C4 -1.0(3)
N2 C2 C3 C7 178.32(17)
N4 C2 C3 C4 179.53(18)
N4 C2 C3 C7 -1.2(3)
C1 N1 C4 C3 0.9(3)
C1 N1 C4 C5 -177.64(17)
C1 N2 C2 N4 -178.57(18)
C1 N2 C2 C3 1.9(3)
C2 N2 C1 N1 -1.5(3)
C2 N2 C1 N3 178.96(18)
C2 C3 C4 N1 -0.4(3)
C2 C3 C4 C5 177.92(17)
C2 C3 C7 C8 75.3(2)
C2 C3 C7 C12 -101.2(2)
C3 C4 C5 C6 -102.4(2)
C3 C7 C8 C9 -176.74(19)
C3 C7 C12 C11 176.20(19)
C4 N1 C1 N2 0.1(3)
C4 N1 C1 N3 179.68(17)
C4 C3 C7 C8 -105.4(2)
C4 C3 C7 C12 78.1(3)
C7 C3 C4 N1 -179.68(17)
C7 C3 C4 C5 -1.3(3)
C7 C8 C9 C10 0.8(3)
C8 C7 C12 C11 -0.4(3)
C8 C9 C10 Cl1 178.69(16)
C8 C9 C10 C11 -0.9(3)
C9 C10 C11 C12 0.4(3)
C10 C11 C12 C7 0.2(3)
C12 C7 C8 C9 -0.2(3)
